data_7128854
loop_
_publ_author_name
'Yamaura, Hiroshige'
'Yamamoto, Koji'
'Murahashi, Tetsuro'

_publ_section_title
;
 Selective dimerization of a trinuclear mixed-metal sandwich complex:
 construction of an axially chiral metal skeleton.
;
_journal_issue 72
_journal_name_full 'Chemical communications (Cambridge, England)'
_journal_page_first 9120
_journal_page_last 9123
_journal_paper_doi 10.1039/d1cc03719f
_journal_volume 57
_journal_year 2021
_chemical_formula_moiety 'C42 H36 O Pd Pt2, 2(B F4)'
_chemical_formula_sum 'C42 H36 B2 F8 O Pd Pt2'
_chemical_formula_weight 1226.91
_space_group_crystal_system triclinic
_space_group_IT_number 2
_space_group_name_Hall '-P 1'
_space_group_name_H-M_alt 'P -1'
_atom_sites_solution_hydrogens mixed
_atom_sites_solution_primary direct
_audit_creation_date 2021-06-03
_audit_creation_method
;
Olex2 1.3
(compiled 2020.11.12 svn.r5f609507 for OlexSys, GUI svn.r6272)
;
_audit_update_record
;
2021-07-05 deposited with the CCDC.	2021-08-09 downloaded from the CCDC.
;
_cell_angle_alpha 104.1710(9)
_cell_angle_beta 103.2030(9)
_cell_angle_gamma 92.3928(11)
_cell_formula_units_Z 2
_cell_length_a 10.2863(3)
_cell_length_b 10.8987(4)
_cell_length_c 17.5682(5)
_cell_measurement_reflns_used 52722
_cell_measurement_temperature 153(2)
_cell_measurement_theta_max 27.55
_cell_measurement_theta_min 3.14
_cell_volume 1849.14(10)
_computing_cell_refinement 'RAPID AUTO'
_computing_data_collection 'RAPID AUTO (Rigaku, ????)'
_computing_data_reduction 'RAPID AUTO'
_computing_molecular_graphics 'Olex2 1.3 (Dolomanov et al., 2009)'
_computing_publication_material 'Olex2 1.3 (Dolomanov et al., 2009)'
_computing_structure_refinement 'SHELXL 2018/3 (Sheldrick, 2015)'
_computing_structure_solution 'SIR97  (Burla et al.,  2007)'
_diffrn_ambient_temperature 153.15
_diffrn_detector CCD
_diffrn_detector_type 'Rigaku Saturn724+'
_diffrn_measured_fraction_theta_full 0.955
_diffrn_measured_fraction_theta_max 0.956
_diffrn_measurement_device_type 'Rigaku R-AXIS RAPID'
_diffrn_measurement_method '\w scans'
_diffrn_radiation_collimation 0.3
_diffrn_radiation_monochromator graphite
_diffrn_radiation_probe x-ray
_diffrn_radiation_type MoK\a
_diffrn_radiation_wavelength 0.71075
_diffrn_reflns_av_R_equivalents 0.0947
_diffrn_reflns_av_unetI/netI 0.0504
_diffrn_reflns_Laue_measured_fraction_full 0.955
_diffrn_reflns_Laue_measured_fraction_max 0.956
_diffrn_reflns_limit_h_max 12
_diffrn_reflns_limit_h_min -12
_diffrn_reflns_limit_k_max 13
_diffrn_reflns_limit_k_min -13
_diffrn_reflns_limit_l_max 21
_diffrn_reflns_limit_l_min -21
_diffrn_reflns_number 35926
_diffrn_reflns_point_group_measured_fraction_full 0.955
_diffrn_reflns_point_group_measured_fraction_max 0.956
_diffrn_reflns_theta_full 25.242
_diffrn_reflns_theta_max 25.999
_diffrn_reflns_theta_min 3.140
_diffrn_source 'sealed X-ray tube'
_diffrn_source_target Mo
_diffrn_source_type 'sealed X-ray tube'
_exptl_absorpt_coefficient_mu 8.104
_exptl_absorpt_correction_T_max 0.380
_exptl_absorpt_correction_T_min 0.024
_exptl_absorpt_correction_type multi-scan
_exptl_absorpt_process_details 'ABSCOR (Rigaku, 1995)'
_exptl_crystal_colour red
_exptl_crystal_colour_primary red
_exptl_crystal_density_diffrn 2.204
_exptl_crystal_description block
_exptl_crystal_F_000 1160
_exptl_crystal_size_max 0.2
_exptl_crystal_size_mid 0.16
_exptl_crystal_size_min 0.12
_refine_diff_density_max 3.178
_refine_diff_density_min -2.761
_refine_diff_density_rms 0.332
_refine_ls_extinction_method none
_refine_ls_goodness_of_fit_ref 1.123
_refine_ls_hydrogen_treatment constr
_refine_ls_matrix_type full
_refine_ls_number_parameters 506
_refine_ls_number_reflns 6957
_refine_ls_number_restraints 358
_refine_ls_restrained_S_all 1.095
_refine_ls_R_factor_all 0.0545
_refine_ls_R_factor_gt 0.0501
_refine_ls_shift/su_max 0.001
_refine_ls_shift/su_mean 0.000
_refine_ls_structure_factor_coef Fsqd
_refine_ls_weighting_details 'w=1/[\s^2^(Fo^2^)+106.4109P] where P=(Fo^2^+2Fc^2^)/3'
_refine_ls_weighting_scheme calc
_refine_ls_wR_factor_gt 0.1493
_refine_ls_wR_factor_ref 0.1516
_reflns_Friedel_coverage 0.000
_reflns_number_gt 6296
_reflns_number_total 6957
_reflns_threshold_expression 'I > 2\s(I)'
_cod_data_source_file d1cc03719f2.cif
_cod_data_source_block shelxl
_cod_depositor_comments 'Adding full bibliography for 7128853--7128856.cif.'
_cod_original_cell_volume 1849.13(10)
_cod_database_code 7128854
_shelx_shelxl_version_number 2018/3
_shelx_space_group_comment
;
The symmetry employed for this shelxl refinement is uniquely defined
by the following loop, which should always be used as a source of
symmetry information in preference to the above space-group names.
They are only intended as comments.
;
_shelx_estimated_absorpt_t_max 0.443
_shelx_estimated_absorpt_t_min 0.294
_olex2_refinement_description
;
1. Fixed Uiso
 At 1.2 times of:
  All C(H) groups
 At 1.5 times of:
  All O(H,H) groups
2. Uiso/Uaniso restraints and constraints
C37 \\sim C38 \\sim C39 \\sim C40 \\sim C41 \\sim C42: within 2A with sigma of
0.04 and sigma for terminal atoms of 0.08 within 2A
C15 \\sim C16 \\sim Pt1: within 2A with sigma of 0.04 and sigma for terminal
atoms of 0.08 within 2A
C27 \\sim C28 \\sim C23 \\sim C24 \\sim C25 \\sim C26: within 1.7A with sigma
of 0.04 and sigma for terminal atoms of 0.08 within 1.7A
C17 \\sim C18 \\sim C19 \\sim C20 \\sim C21 \\sim C22: within 1.7A with sigma
of 0.04 and sigma for terminal atoms of 0.08 within 1.7A
Uanis(C37) \\sim Ueq, Uanis(C38) \\sim Ueq, Uanis(C39) \\sim Ueq, Uanis(C40)
\\sim Ueq, Uanis(C41) \\sim Ueq, Uanis(C42) \\sim Ueq: with sigma of 0.1 and
sigma for terminal atoms of 0.2
Uanis(C15) \\sim Ueq, Uanis(C16) \\sim Ueq, Uanis(Pt1) \\sim Ueq: with sigma of
0.05 and sigma for terminal atoms of 0.01
Uanis(C27) \\sim Ueq, Uanis(C28) \\sim Ueq, Uanis(C23) \\sim Ueq, Uanis(C24)
\\sim Ueq, Uanis(C25) \\sim Ueq, Uanis(C26) \\sim Ueq: with sigma of 0.1 and
sigma for terminal atoms of 0.2
Uanis(C17) \\sim Ueq, Uanis(C18) \\sim Ueq, Uanis(C19) \\sim Ueq, Uanis(C20)
\\sim Ueq, Uanis(C21) \\sim Ueq, Uanis(C22) \\sim Ueq: with sigma of 0.1 and
sigma for terminal atoms of 0.2
3. Rigid body (RIGU) restrains
 C37, C38, C39, C40, C41, C42
 with sigma for 1-2 distances of 0.004 and sigma for 1-3 distances of 0.004
 C15, C16, Pt1
 with sigma for 1-2 distances of 0.004 and sigma for 1-3 distances of 0.004
 C27, C28, C23, C24, C25, C26
 with sigma for 1-2 distances of 0.004 and sigma for 1-3 distances of 0.004
 C17, C18, C19, C20, C21, C22
 with sigma for 1-2 distances of 0.004 and sigma for 1-3 distances of 0.004
 C16, C23
 with sigma for 1-2 distances of 0.004 and sigma for 1-3 distances of 0.004
4.a Rotating group:
 O1(H1A,H1B)
4.b Aromatic/amide H refined with riding coordinates:
 C1(H1), C2(H2), C3(H3), C4(H4), C5(H5), C6(H6), C7(H7), C8(H8), C9(H9),
 C10(H10), C11(H11), C12(H12), C13(H13), C14(H14), C18(H18), C19(H19), C20(H20),
  C21(H21), C22(H22), C24(H24), C25(H25), C26(H26), C27(H27), C28(H28),
 C32(H32), C33(H33), C34(H34), C35(H35), C36(H36), C38(H38), C39(H39), C40(H40),
  C41(H41), C42(H42)
;
_smtbx_masks_void_probe_radius 1.2
_smtbx_masks_void_truncation_radius 1.2
_olex2_submission_special_instructions 'No special instructions were received'

loop_
_space_group_symop_operation_xyz
'x, y, z'
'-x, -y, -z'

loop_
_atom_site_label
_atom_site_type_symbol
_atom_site_fract_x
_atom_site_fract_y
_atom_site_fract_z
_atom_site_U_iso_or_equiv
_atom_site_adp_type
_atom_site_occupancy
_atom_site_site_symmetry_order
_atom_site_calc_flag
_atom_site_refinement_flags_posn
_atom_site_refinement_flags_adp
_atom_site_refinement_flags_occupancy
_atom_site_disorder_assembly
_atom_site_disorder_group
Pt1 Pt 0.57503(5) 0.50445(5) 0.20610(3) 0.01460(14) Uani 1 1 d . U . . .
Pt2 Pt 0.75650(5) 0.37030(5) 0.28683(3) 0.01526(14) Uani 1 1 d . . . . .
Pd1 Pd 0.85101(10) 0.57691(10) 0.24498(6) 0.0170(2) Uani 1 1 d . . . . .
F1 F 0.8249(11) 0.7782(9) 0.1253(6) 0.041(2) Uani 1 1 d . . . . .
F2 F 0.8215(16) 0.9303(12) 0.2385(8) 0.077(5) Uani 1 1 d . . . . .
F3 F 0.8399(12) 0.9876(10) 0.1258(8) 0.052(3) Uani 1 1 d . . . . .
F4 F 1.0142(11) 0.9029(12) 0.1920(9) 0.068(4) Uani 1 1 d . . . . .
F5 F 1.1970(12) 0.7926(10) 0.4062(8) 0.053(3) Uani 1 1 d . . . . .
F6 F 1.2462(11) 0.5995(10) 0.3430(6) 0.046(3) Uani 1 1 d . . . . .
F7 F 1.2176(11) 0.6379(11) 0.4706(6) 0.049(3) Uani 1 1 d . . . . .
F8 F 1.4026(11) 0.7273(14) 0.4464(8) 0.065(4) Uani 1 1 d . . . . .
O1 O 1.0416(11) 0.6771(12) 0.2348(7) 0.039(3) Uani 1 1 d . . . . .
H1A H 1.023510 0.747562 0.221709 0.058 Uiso 1 1 d R U . . .
H1B H 1.097285 0.701306 0.282407 0.058 Uiso 1 1 d R U . . .
C1 C 0.5876(14) 0.6607(13) 0.3120(8) 0.024(3) Uani 1 1 d . . . . .
H1 H 0.508274 0.693780 0.289070 0.029 Uiso 1 1 calc R U . . .
C2 C 0.5680(14) 0.5484(14) 0.3369(8) 0.021(3) Uani 1 1 d . . . . .
H2 H 0.477847 0.510889 0.323177 0.025 Uiso 1 1 calc R U . . .
C3 C 0.6667(16) 0.4834(13) 0.3805(9) 0.025(3) Uani 1 1 d . . . . .
H3 H 0.633747 0.411272 0.394437 0.030 Uiso 1 1 calc R U . . .
C4 C 0.8083(14) 0.5162(14) 0.4047(8) 0.023(3) Uani 1 1 d . . . . .
H4 H 0.857780 0.465873 0.435853 0.028 Uiso 1 1 calc R U . . .
C5 C 0.8859(14) 0.6134(14) 0.3887(8) 0.024(3) Uani 1 1 d . . . . .
H5 H 0.980265 0.610257 0.402817 0.029 Uiso 1 1 calc R U . . .
C6 C 0.8428(16) 0.7139(14) 0.3550(9) 0.029(3) Uani 1 1 d . . . . .
H6 H 0.910682 0.778192 0.358327 0.034 Uiso 1 1 calc R U . . .
C7 C 0.7106(16) 0.7300(13) 0.3169(8) 0.025(3) Uani 1 1 d . . . . .
H7 H 0.702693 0.796964 0.290729 0.030 Uiso 1 1 calc R U . . .
C8 C 0.5901(15) 0.3972(15) 0.0881(9) 0.028(3) Uani 1 1 d . . . . .
H8 H 0.504503 0.408978 0.057918 0.034 Uiso 1 1 calc R U . . .
C9 C 0.5918(15) 0.2989(14) 0.1262(8) 0.025(3) Uani 1 1 d . . . . .
H9 H 0.506402 0.263510 0.127182 0.030 Uiso 1 1 calc R U . . .
C10 C 0.7052(14) 0.2439(13) 0.1642(8) 0.021(3) Uani 1 1 d . . . . .
H10 H 0.686343 0.168535 0.179449 0.026 Uiso 1 1 calc R U . . .
C11 C 0.8427(14) 0.2907(13) 0.1815(9) 0.021(3) Uani 1 1 d . . . . .
H11 H 0.904780 0.242064 0.206913 0.026 Uiso 1 1 calc R U . . .
C12 C 0.9002(14) 0.4001(14) 0.1658(9) 0.024(3) Uani 1 1 d . . . . .
H12 H 0.993873 0.422172 0.188417 0.028 Uiso 1 1 calc R U . . .
C13 C 0.8324(16) 0.4810(15) 0.1197(9) 0.028(3) Uani 1 1 d . . . . .
H13 H 0.888697 0.543340 0.109588 0.034 Uiso 1 1 calc R U . . .
C14 C 0.6966(17) 0.4805(15) 0.0881(8) 0.029(3) Uani 1 1 d . . . . .
H14 H 0.672112 0.546626 0.062749 0.034 Uiso 1 1 calc R U . . .
C15 C 0.3967(12) 0.5869(12) 0.1478(8) 0.016(2) Uani 1 1 d . U . . .
C16 C 0.3536(12) 0.4874(14) 0.1588(9) 0.021(3) Uani 1 1 d . U . . .
C17 C 0.3923(13) 0.6994(13) 0.1188(8) 0.020(3) Uani 1 1 d . U . . .
C18 C 0.5067(15) 0.7741(13) 0.1194(8) 0.022(3) Uani 1 1 d . U . . .
H18 H 0.593497 0.754904 0.143058 0.027 Uiso 1 1 calc R U . . .
C19 C 0.4927(18) 0.8762(15) 0.0853(9) 0.032(3) Uani 1 1 d . U . . .
H19 H 0.570789 0.925277 0.084661 0.038 Uiso 1 1 calc R U . . .
C20 C 0.369(2) 0.9082(16) 0.0524(11) 0.041(3) Uani 1 1 d . U . . .
H20 H 0.361070 0.980211 0.030777 0.049 Uiso 1 1 calc R U . . .
C21 C 0.2558(19) 0.8354(16) 0.0509(10) 0.036(3) Uani 1 1 d . U . . .
H21 H 0.170050 0.856063 0.026572 0.044 Uiso 1 1 calc R U . . .
C22 C 0.2640(16) 0.7326(15) 0.0842(10) 0.031(3) Uani 1 1 d . U . . .
H22 H 0.184699 0.684465 0.084017 0.037 Uiso 1 1 calc R U . . .
C23 C 0.2707(13) 0.3702(13) 0.1461(9) 0.021(3) Uani 1 1 d . U . . .
C24 C 0.2092(16) 0.3021(17) 0.0679(10) 0.036(3) Uani 1 1 d . U . . .
H24 H 0.219754 0.334151 0.023757 0.043 Uiso 1 1 calc R U . . .
C25 C 0.1326(19) 0.1881(19) 0.0533(12) 0.047(4) Uani 1 1 d . U . . .
H25 H 0.091212 0.141260 -0.000756 0.056 Uiso 1 1 calc R U . . .
C26 C 0.1162(16) 0.1419(16) 0.1179(11) 0.036(3) Uani 1 1 d . U . . .
H26 H 0.062617 0.063705 0.107772 0.044 Uiso 1 1 calc R U . . .
C27 C 0.1755(14) 0.2068(13) 0.1951(10) 0.025(3) Uani 1 1 d . U . . .
H27 H 0.162651 0.174907 0.238859 0.031 Uiso 1 1 calc R U . . .
C28 C 0.2554(15) 0.3202(15) 0.2102(10) 0.029(3) Uani 1 1 d . U . . .
H28 H 0.299818 0.364152 0.264343 0.035 Uiso 1 1 calc R U . . .
C29 C 0.8604(14) 0.2399(12) 0.3508(8) 0.020(3) Uani 1 1 d . . . . .
C30 C 0.7379(15) 0.2035(12) 0.3330(9) 0.022(3) Uani 1 1 d . . . . .
C31 C 1.0076(12) 0.2364(12) 0.3807(8) 0.015(3) Uani 1 1 d . . . . .
C32 C 1.1024(15) 0.3346(14) 0.3873(9) 0.026(3) Uani 1 1 d . . . . .
H32 H 1.075381 0.408478 0.370964 0.031 Uiso 1 1 calc R U . . .
C33 C 1.2363(15) 0.3249(14) 0.4177(9) 0.026(3) Uani 1 1 d . . . . .
H33 H 1.301548 0.392336 0.422211 0.031 Uiso 1 1 calc R U . . .
C34 C 1.2764(17) 0.2177(15) 0.4417(9) 0.032(4) Uani 1 1 d . . . . .
H34 H 1.368884 0.210590 0.462046 0.038 Uiso 1 1 calc R U . . .
C35 C 1.1810(17) 0.1221(16) 0.4356(11) 0.037(4) Uani 1 1 d . . . . .
H35 H 1.207892 0.049310 0.453333 0.044 Uiso 1 1 calc R U . . .
C36 C 1.0472(16) 0.1291(15) 0.4044(10) 0.031(3) Uani 1 1 d . . . . .
H36 H 0.982532 0.060827 0.399097 0.038 Uiso 1 1 calc R U . . .
C37 C 0.6255(14) 0.1245(13) 0.3333(9) 0.023(3) Uani 1 1 d . U . . .
C38 C 0.5065(16) 0.1059(15) 0.2749(10) 0.034(4) Uani 1 1 d . U . . .
H38 H 0.496403 0.154000 0.235971 0.041 Uiso 1 1 calc R U . . .
C39 C 0.3980(18) 0.0170(19) 0.2709(12) 0.044(4) Uani 1 1 d . U . . .
H39 H 0.318415 -0.000667 0.228404 0.053 Uiso 1 1 calc R U . . .
C40 C 0.4183(16) -0.0440(14) 0.3362(10) 0.031(3) Uani 1 1 d . U . . .
H40 H 0.347706 -0.101084 0.338485 0.037 Uiso 1 1 calc R U . . .
C41 C 0.5338(17) -0.0227(14) 0.3941(10) 0.031(3) Uani 1 1 d . U . . .
H41 H 0.542664 -0.064768 0.436143 0.037 Uiso 1 1 calc R U . . .
C42 C 0.6393(17) 0.0586(14) 0.3937(10) 0.031(3) Uani 1 1 d . U . . .
H42 H 0.721156 0.070288 0.434078 0.037 Uiso 1 1 calc R U . . .
B1 B 0.872(2) 0.905(2) 0.1719(13) 0.043(5) Uani 1 1 d . . . . .
B2 B 1.2701(18) 0.6896(19) 0.4196(11) 0.032(4) Uani 1 1 d . . . . .

loop_
_atom_site_aniso_label
_atom_site_aniso_U_11
_atom_site_aniso_U_22
_atom_site_aniso_U_33
_atom_site_aniso_U_23
_atom_site_aniso_U_13
_atom_site_aniso_U_12
Pt1 0.0132(2) 0.0160(3) 0.0134(3) 0.00372(18) 0.00130(18) 0.00004(18)
Pt2 0.0170(2) 0.0159(3) 0.0128(3) 0.00520(19) 0.00211(18) 0.00159(19)
Pd1 0.0139(5) 0.0194(5) 0.0172(5) 0.0062(4) 0.0019(4) -0.0029(4)
F1 0.054(6) 0.021(5) 0.047(6) 0.004(4) 0.013(5) -0.001(4)
F2 0.116(12) 0.048(7) 0.067(9) -0.012(6) 0.060(9) -0.029(8)
F3 0.061(7) 0.028(5) 0.078(9) 0.020(5) 0.028(6) 0.008(5)
F4 0.037(6) 0.050(7) 0.120(12) 0.045(8) 0.006(7) -0.010(5)
F5 0.058(7) 0.036(6) 0.071(8) 0.026(6) 0.015(6) 0.018(5)
F6 0.046(6) 0.053(6) 0.027(5) -0.006(5) 0.002(4) 0.012(5)
F7 0.055(7) 0.061(7) 0.035(6) 0.025(5) 0.008(5) -0.009(6)
F8 0.027(5) 0.091(10) 0.060(8) -0.004(7) 0.004(5) -0.010(6)
O1 0.032(6) 0.051(8) 0.034(7) 0.016(6) 0.007(5) -0.005(5)
C1 0.024(7) 0.021(7) 0.015(7) -0.009(5) -0.004(5) 0.009(6)
C2 0.022(7) 0.028(7) 0.013(6) -0.002(5) 0.010(5) -0.001(6)
C3 0.039(8) 0.013(6) 0.025(8) 0.003(6) 0.016(6) -0.003(6)
C4 0.028(7) 0.023(7) 0.013(7) 0.002(5) -0.005(5) 0.004(6)
C5 0.020(7) 0.035(8) 0.010(6) -0.005(6) 0.001(5) 0.006(6)
C6 0.033(8) 0.019(7) 0.030(8) -0.006(6) 0.016(7) -0.009(6)
C7 0.045(9) 0.018(7) 0.011(7) 0.003(5) 0.006(6) 0.000(6)
C8 0.028(8) 0.038(9) 0.015(7) -0.001(6) 0.007(6) 0.015(7)
C9 0.024(7) 0.031(8) 0.014(7) -0.004(6) 0.002(5) 0.004(6)
C10 0.028(7) 0.020(7) 0.013(6) 0.000(5) 0.003(5) -0.003(6)
C11 0.026(7) 0.018(7) 0.024(7) 0.007(6) 0.009(6) 0.013(6)
C12 0.022(7) 0.027(7) 0.019(7) 0.002(6) 0.004(6) 0.004(6)
C13 0.034(8) 0.025(8) 0.029(8) 0.010(6) 0.012(7) 0.003(6)
C14 0.048(9) 0.028(8) 0.010(7) 0.004(6) 0.006(6) 0.014(7)
C15 0.008(5) 0.017(5) 0.023(7) 0.007(5) 0.004(5) -0.002(4)
C16 0.004(5) 0.030(6) 0.028(7) 0.014(5) -0.004(5) -0.005(4)
C17 0.018(5) 0.017(6) 0.021(7) 0.005(5) -0.002(5) -0.007(4)
C18 0.027(6) 0.019(6) 0.018(6) 0.001(5) 0.005(5) -0.002(5)
C19 0.051(7) 0.024(7) 0.023(7) 0.008(5) 0.013(6) 0.000(6)
C20 0.063(8) 0.027(7) 0.036(9) 0.013(7) 0.011(7) 0.013(6)
C21 0.047(7) 0.034(7) 0.027(8) 0.011(6) 0.003(7) 0.015(6)
C22 0.026(6) 0.027(7) 0.036(8) 0.007(6) 0.002(6) 0.007(5)
C23 0.017(6) 0.022(6) 0.025(6) 0.009(4) 0.002(4) 0.000(4)
C24 0.033(8) 0.044(8) 0.026(6) 0.006(6) 0.007(5) -0.010(6)
C25 0.041(9) 0.050(9) 0.039(8) 0.002(7) 0.007(7) -0.020(7)
C26 0.029(7) 0.029(7) 0.051(7) 0.004(5) 0.020(6) -0.008(6)
C27 0.021(6) 0.020(6) 0.045(6) 0.016(5) 0.016(5) 0.015(5)
C28 0.025(7) 0.035(7) 0.028(6) 0.017(5) -0.001(5) -0.007(5)
C29 0.026(7) 0.012(6) 0.022(7) 0.007(5) 0.008(6) -0.001(5)
C30 0.033(8) 0.009(6) 0.030(8) 0.006(5) 0.018(6) 0.005(5)
C31 0.011(6) 0.013(6) 0.013(6) -0.001(5) -0.004(5) -0.007(5)
C32 0.027(7) 0.026(8) 0.025(8) 0.009(6) 0.002(6) 0.011(6)
C33 0.023(7) 0.022(7) 0.027(8) -0.001(6) 0.004(6) -0.003(6)
C34 0.038(9) 0.032(8) 0.016(7) -0.002(6) -0.003(6) 0.013(7)
C35 0.033(9) 0.030(9) 0.044(10) 0.015(7) -0.005(7) 0.010(7)
C36 0.031(8) 0.026(8) 0.036(9) 0.012(7) 0.001(7) -0.003(6)
C37 0.026(6) 0.011(6) 0.034(7) 0.006(5) 0.013(5) 0.000(5)
C38 0.035(7) 0.030(8) 0.036(8) 0.011(6) 0.005(5) -0.024(6)
C39 0.030(7) 0.053(10) 0.048(9) 0.020(8) 0.005(6) -0.022(7)
C40 0.035(6) 0.022(7) 0.039(7) 0.006(6) 0.021(5) 0.000(6)
C41 0.041(6) 0.020(7) 0.037(7) 0.010(6) 0.019(5) 0.004(5)
C42 0.037(7) 0.023(7) 0.035(8) 0.011(6) 0.011(6) 0.002(5)
B1 0.045(11) 0.051(13) 0.036(11) 0.020(10) 0.008(9) -0.006(10)
B2 0.027(9) 0.037(10) 0.027(9) 0.005(8) 0.003(7) -0.004(8)

loop_
_atom_type_symbol
_atom_type_description
_atom_type_scat_dispersion_real
_atom_type_scat_dispersion_imag
_atom_type_scat_source
C C 0.0033 0.0016 'International Tables Vol C Tables 4.2.6.8 and 6.1.1.4'
H H 0.0000 0.0000 'International Tables Vol C Tables 4.2.6.8 and 6.1.1.4'
B B 0.0013 0.0007 'International Tables Vol C Tables 4.2.6.8 and 6.1.1.4'
F F 0.0171 0.0103 'International Tables Vol C Tables 4.2.6.8 and 6.1.1.4'
O O 0.0106 0.0060 'International Tables Vol C Tables 4.2.6.8 and 6.1.1.4'
Pd Pd -0.9988 1.0072 'International Tables Vol C Tables 4.2.6.8 and 6.1.1.4'
Pt Pt -1.7033 8.3905 'International Tables Vol C Tables 4.2.6.8 and 6.1.1.4'

loop_
_geom_angle_atom_site_label_1
_geom_angle_atom_site_label_2
_geom_angle_atom_site_label_3
_geom_angle
_geom_angle_site_symmetry_1
_geom_angle_site_symmetry_3
_geom_angle_publ_flag
Pt2 Pt1 Pd1 59.01(3) . . ?
C1 Pt1 Pt2 94.7(4) . . ?
C1 Pt1 Pd1 81.4(4) . . ?
C1 Pt1 C2 37.4(5) . . ?
C1 Pt1 C9 160.0(5) . . ?
C1 Pt1 C14 130.8(5) . . ?
C1 Pt1 C15 85.9(5) . . ?
C1 Pt1 C16 96.8(5) . . ?
C2 Pt1 Pt2 70.5(4) . . ?
C2 Pt1 Pd1 92.9(4) . . ?
C2 Pt1 C9 124.4(5) . . ?
C2 Pt1 C14 154.2(5) . . ?
C8 Pt1 Pt2 93.3(4) . . ?
C8 Pt1 Pd1 88.6(4) . . ?
C8 Pt1 C1 161.5(6) . . ?
C8 Pt1 C2 159.8(6) . . ?
C8 Pt1 C9 35.5(6) . . ?
C8 Pt1 C14 32.1(5) . . ?
C8 Pt1 C15 89.7(5) . . ?
C8 Pt1 C16 88.9(6) . . ?
C9 Pt1 Pt2 66.6(4) . . ?
C9 Pt1 Pd1 93.9(4) . . ?
C9 Pt1 C14 60.3(5) . . ?
C14 Pt1 Pt2 92.4(3) . . ?
C14 Pt1 Pd1 61.4(3) . . ?
C15 Pt1 Pt2 167.7(3) . . ?
C15 Pt1 Pd1 133.1(3) . . ?
C15 Pt1 C2 103.7(5) . . ?
C15 Pt1 C9 110.8(5) . . ?
C15 Pt1 C14 96.5(5) . . ?
C16 Pt1 Pt2 136.0(4) . . ?
C16 Pt1 Pd1 165.0(4) . . ?
C16 Pt1 C2 94.6(5) . . ?
C16 Pt1 C9 92.6(5) . . ?
C16 Pt1 C14 110.9(5) . . ?
C16 Pt1 C15 32.1(5) . . ?
Pd1 Pt2 Pt1 60.96(3) . . ?
C3 Pt2 Pt1 75.0(4) . . ?
C3 Pt2 Pd1 94.8(4) . . ?
C3 Pt2 C4 37.6(5) . . ?
C3 Pt2 C11 168.2(5) . . ?
C4 Pt2 Pt1 96.1(4) . . ?
C4 Pt2 Pd1 78.3(4) . . ?
C4 Pt2 C11 140.4(5) . . ?
C10 Pt2 Pt1 79.0(4) . . ?
C10 Pt2 Pd1 95.7(4) . . ?
C10 Pt2 C3 142.5(6) . . ?
C10 Pt2 C4 173.6(5) . . ?
C10 Pt2 C11 37.5(5) . . ?
C10 Pt2 C29 98.5(5) . . ?
C11 Pt2 Pt1 95.2(4) . . ?
C11 Pt2 Pd1 74.4(4) . . ?
C29 Pt2 Pt1 167.5(3) . . ?
C29 Pt2 Pd1 131.6(3) . . ?
C29 Pt2 C3 101.1(5) . . ?
C29 Pt2 C4 87.2(5) . . ?
C29 Pt2 C11 89.9(5) . . ?
C30 Pt2 Pt1 134.3(4) . . ?
C30 Pt2 Pd1 164.8(4) . . ?
C30 Pt2 C3 90.7(5) . . ?
C30 Pt2 C4 97.9(5) . . ?
C30 Pt2 C10 88.5(5) . . ?
C30 Pt2 C11 101.0(5) . . ?
C30 Pt2 C29 33.2(5) . . ?
Pt2 Pd1 Pt1 60.02(2) . . ?
O1 Pd1 Pt1 155.6(3) . . ?
O1 Pd1 Pt2 142.5(3) . . ?
O1 Pd1 C5 102.1(5) . . ?
O1 Pd1 C7 112.4(5) . . ?
C5 Pd1 Pt1 96.4(3) . . ?
C5 Pd1 Pt2 67.8(4) . . ?
C5 Pd1 C7 61.5(5) . . ?
C6 Pd1 Pt1 92.1(4) . . ?
C6 Pd1 Pt2 95.5(4) . . ?
C6 Pd1 O1 93.7(5) . . ?
C6 Pd1 C5 35.5(6) . . ?
C6 Pd1 C7 33.7(5) . . ?
C6 Pd1 C12 158.3(6) . . ?
C7 Pd1 Pt1 63.4(3) . . ?
C7 Pd1 Pt2 94.7(3) . . ?
C12 Pd1 Pt1 95.4(4) . . ?
C12 Pd1 Pt2 71.1(4) . . ?
C12 Pd1 O1 87.7(5) . . ?
C12 Pd1 C5 123.1(5) . . ?
C12 Pd1 C7 158.7(5) . . ?
C13 Pd1 Pt1 83.5(4) . . ?
C13 Pd1 Pt2 96.0(4) . . ?
C13 Pd1 O1 84.3(5) . . ?
C13 Pd1 C5 160.7(5) . . ?
C13 Pd1 C6 163.5(6) . . ?
C13 Pd1 C7 133.1(5) . . ?
C13 Pd1 C12 38.2(5) . . ?
Pd1 O1 H1A 109.3 . . ?
Pd1 O1 H1B 109.3 . . ?
H1A O1 H1B 104.5 . . ?
Pt1 C1 H1 95.0 . . ?
C2 C1 Pt1 74.4(8) . . ?
C2 C1 H1 115.9 . . ?
C2 C1 C7 128.3(13) . . ?
C7 C1 Pt1 101.2(9) . . ?
C7 C1 H1 115.9 . . ?
Pt1 C2 H2 92.0 . . ?
C1 C2 Pt1 68.2(7) . . ?
C1 C2 H2 115.6 . . ?
C1 C2 C3 128.7(13) . . ?
C3 C2 Pt1 110.0(9) . . ?
C3 C2 H2 115.6 . . ?
Pt2 C3 H3 94.3 . . ?
C2 C3 Pt2 104.5(9) . . ?
C2 C3 H3 116.6 . . ?
C4 C3 Pt2 71.5(8) . . ?
C4 C3 C2 126.8(13) . . ?
C4 C3 H3 116.6 . . ?
Pt2 C4 H4 97.4 . . ?
C3 C4 Pt2 70.9(8) . . ?
C3 C4 H4 115.4 . . ?
C5 C4 Pt2 102.5(9) . . ?
C5 C4 C3 129.1(13) . . ?
C5 C4 H4 115.4 . . ?
Pd1 C5 H5 99.1 . . ?
C4 C5 Pd1 108.8(9) . . ?
C4 C5 H5 115.4 . . ?
C6 C5 Pd1 62.8(8) . . ?
C6 C5 C4 129.2(13) . . ?
C6 C5 H5 115.4 . . ?
Pd1 C6 H6 101.2 . . ?
C5 C6 Pd1 81.7(9) . . ?
C5 C6 H6 116.2 . . ?
C5 C6 C7 127.5(13) . . ?
C7 C6 Pd1 88.4(9) . . ?
C7 C6 H6 116.2 . . ?
Pd1 C7 H7 105.3 . . ?
C1 C7 Pd1 107.8(9) . . ?
C1 C7 H7 115.3 . . ?
C6 C7 Pd1 57.9(8) . . ?
C6 C7 C1 129.4(13) . . ?
C6 C7 H7 115.3 . . ?
Pt1 C8 H8 98.0 . . ?
C9 C8 Pt1 80.6(9) . . ?
C9 C8 H8 115.5 . . ?
C14 C8 Pt1 92.5(9) . . ?
C14 C8 H8 115.5 . . ?
C14 C8 C9 129.0(14) . . ?
Pt1 C9 H9 95.2 . . ?
C8 C9 Pt1 64.0(8) . . ?
C8 C9 H9 115.6 . . ?
C8 C9 C10 128.8(14) . . ?
C10 C9 Pt1 111.1(9) . . ?
C10 C9 H9 115.6 . . ?
Pt2 C10 H10 96.2 . . ?
C9 C10 Pt2 101.2(9) . . ?
C9 C10 H10 116.6 . . ?
C11 C10 Pt2 73.1(8) . . ?
C11 C10 C9 126.8(13) . . ?
C11 C10 H10 116.6 . . ?
Pt2 C11 H11 97.4 . . ?
C10 C11 Pt2 69.4(8) . . ?
C10 C11 H11 115.5 . . ?
C10 C11 C12 129.0(13) . . ?
C12 C11 Pt2 103.9(9) . . ?
C12 C11 H11 115.5 . . ?
Pd1 C12 H12 92.0 . . ?
C11 C12 Pd1 110.2(9) . . ?
C11 C12 H12 116.4 . . ?
C11 C12 C13 127.2(13) . . ?
C13 C12 Pd1 67.9(8) . . ?
C13 C12 H12 116.4 . . ?
Pd1 C13 H13 95.8 . . ?
C12 C13 Pd1 74.0(9) . . ?
C12 C13 H13 115.6 . . ?
C14 C13 Pd1 100.9(10) . . ?
C14 C13 C12 128.8(14) . . ?
C14 C13 H13 115.6 . . ?
Pt1 C14 H14 107.0 . . ?
C8 C14 Pt1 55.4(7) . . ?
C8 C14 H14 115.3 . . ?
C13 C14 Pt1 108.6(10) . . ?
C13 C14 C8 129.4(14) . . ?
C13 C14 H14 115.3 . . ?
C16 C15 Pt1 73.8(8) . . ?
C16 C15 C17 157.4(13) . . ?
C17 C15 Pt1 128.6(9) . . ?
C15 C16 Pt1 74.1(8) . . ?
C15 C16 C23 160.3(14) . . ?
C23 C16 Pt1 121.7(10) . . ?
C18 C17 C15 123.7(12) . . ?
C18 C17 C22 118.6(13) . . ?
C22 C17 C15 117.6(12) . . ?
C17 C18 H18 120.2 . . ?
C19 C18 C17 119.6(14) . . ?
C19 C18 H18 120.2 . . ?
C18 C19 H19 119.2 . . ?
C20 C19 C18 121.6(16) . . ?
C20 C19 H19 119.2 . . ?
C19 C20 H20 120.3 . . ?
C21 C20 C19 119.4(15) . . ?
C21 C20 H20 120.3 . . ?
C20 C21 H21 119.3 . . ?
C20 C21 C22 121.4(16) . . ?
C22 C21 H21 119.3 . . ?
C17 C22 H22 120.3 . . ?
C21 C22 C17 119.4(15) . . ?
C21 C22 H22 120.3 . . ?
C24 C23 C16 118.8(13) . . ?
C24 C23 C28 118.7(14) . . ?
C28 C23 C16 122.4(13) . . ?
C23 C24 H24 119.7 . . ?
C25 C24 C23 120.5(16) . . ?
C25 C24 H24 119.7 . . ?
C24 C25 H25 120.1 . . ?
C24 C25 C26 119.7(17) . . ?
C26 C25 H25 120.1 . . ?
C25 C26 H26 119.6 . . ?
C27 C26 C25 120.8(15) . . ?
C27 C26 H26 119.6 . . ?
C26 C27 H27 120.1 . . ?
C26 C27 C28 119.8(14) . . ?
C28 C27 H27 120.1 . . ?
C23 C28 H28 119.8 . . ?
C27 C28 C23 120.4(14) . . ?
C27 C28 H28 119.8 . . ?
C30 C29 Pt2 73.2(9) . . ?
C30 C29 C31 158.0(13) . . ?
C31 C29 Pt2 128.5(9) . . ?
C29 C30 Pt2 73.6(8) . . ?
C29 C30 C37 153.8(14) . . ?
C37 C30 Pt2 132.5(11) . . ?
C32 C31 C29 123.5(12) . . ?
C36 C31 C29 116.4(11) . . ?
C36 C31 C32 120.1(12) . . ?
C31 C32 H32 120.2 . . ?
C33 C32 C31 119.6(13) . . ?
C33 C32 H32 120.2 . . ?
C32 C33 H33 119.7 . . ?
C32 C33 C34 120.5(14) . . ?
C34 C33 H33 119.7 . . ?
C33 C34 H34 120.5 . . ?
C35 C34 C33 119.0(14) . . ?
C35 C34 H34 120.5 . . ?
C34 C35 H35 119.3 . . ?
C34 C35 C36 121.4(15) . . ?
C36 C35 H35 119.3 . . ?
C31 C36 H36 120.3 . . ?
C35 C36 C31 119.4(14) . . ?
C35 C36 H36 120.3 . . ?
C38 C37 C30 122.4(13) . . ?
C38 C37 C42 119.4(13) . . ?
C42 C37 C30 118.1(14) . . ?
C37 C38 H38 118.8 . . ?
C37 C38 C39 122.3(15) . . ?
C39 C38 H38 118.8 . . ?
C38 C39 H39 122.5 . . ?
C38 C39 C40 114.9(15) . . ?
C40 C39 H39 122.5 . . ?
C39 C40 H40 118.9 . . ?
C41 C40 C39 122.1(14) . . ?
C41 C40 H40 118.9 . . ?
C40 C41 H41 119.3 . . ?
C40 C41 C42 121.4(15) . . ?
C42 C41 H41 119.3 . . ?
C37 C42 H42 120.2 . . ?
C41 C42 C37 119.7(15) . . ?
C41 C42 H42 120.2 . . ?
F1 B1 F4 102.9(18) . . ?
F2 B1 F1 109.1(15) . . ?
F2 B1 F4 112.3(18) . . ?
F3 B1 F1 110.3(16) . . ?
F3 B1 F2 113(2) . . ?
F3 B1 F4 108.8(15) . . ?
F5 B2 F6 105.9(14) . . ?
F7 B2 F5 107.7(15) . . ?
F7 B2 F6 109.1(14) . . ?
F8 B2 F5 110.8(15) . . ?
F8 B2 F6 108.8(15) . . ?
F8 B2 F7 114.2(16) . . ?

loop_
_geom_bond_atom_site_label_1
_geom_bond_atom_site_label_2
_geom_bond_distance
_geom_bond_site_symmetry_2
_geom_bond_publ_flag
Pt1 Pt2 2.7691(7) . ?
Pt1 Pd1 2.7950(11) . ?
Pt1 C1 2.168(13) . ?
Pt1 C2 2.249(13) . ?
Pt1 C8 2.159(14) . ?
Pt1 C9 2.371(14) . ?
Pt1 C14 2.621(15) . ?
Pt1 C15 2.225(13) . ?
Pt1 C16 2.222(12) . ?
Pt2 Pd1 2.7405(11) . ?
Pt2 C3 2.208(14) . ?
Pt2 C4 2.216(14) . ?
Pt2 C10 2.187(13) . ?
Pt2 C11 2.235(14) . ?
Pt2 C29 2.188(13) . ?
Pt2 C30 2.183(13) . ?
Pd1 O1 2.268(11) . ?
Pd1 C5 2.397(13) . ?
Pd1 C6 2.155(15) . ?
Pd1 C7 2.544(15) . ?
Pd1 C12 2.234(14) . ?
Pd1 C13 2.153(16) . ?
F1 B1 1.42(2) . ?
F2 B1 1.36(2) . ?
F3 B1 1.36(2) . ?
F4 B1 1.43(3) . ?
F5 B2 1.41(2) . ?
F6 B2 1.42(2) . ?
F7 B2 1.36(2) . ?
F8 B2 1.35(2) . ?
O1 H1A 0.8699 . ?
O1 H1B 0.8700 . ?
C1 H1 0.9500 . ?
C1 C2 1.42(2) . ?
C1 C7 1.42(2) . ?
C2 H2 0.9500 . ?
C2 C3 1.45(2) . ?
C3 H3 0.9500 . ?
C3 C4 1.42(2) . ?
C4 H4 0.9500 . ?
C4 C5 1.42(2) . ?
C5 H5 0.9500 . ?
C5 C6 1.41(2) . ?
C6 H6 0.9500 . ?
C6 C7 1.41(2) . ?
C7 H7 0.9500 . ?
C8 H8 0.9500 . ?
C8 C9 1.39(2) . ?
C8 C14 1.39(2) . ?
C9 H9 0.9500 . ?
C9 C10 1.44(2) . ?
C10 H10 0.9500 . ?
C10 C11 1.42(2) . ?
C11 H11 0.9500 . ?
C11 C12 1.42(2) . ?
C12 H12 0.9500 . ?
C12 C13 1.44(2) . ?
C13 H13 0.9500 . ?
C13 C14 1.38(2) . ?
C14 H14 0.9500 . ?
C15 C16 1.230(18) . ?
C15 C17 1.437(18) . ?
C16 C23 1.446(18) . ?
C17 C18 1.399(18) . ?
C17 C22 1.42(2) . ?
C18 H18 0.9500 . ?
C18 C19 1.39(2) . ?
C19 H19 0.9500 . ?
C19 C20 1.37(3) . ?
C20 H20 0.9500 . ?
C20 C21 1.37(3) . ?
C21 H21 0.9500 . ?
C21 C22 1.38(2) . ?
C22 H22 0.9500 . ?
C23 C24 1.38(2) . ?
C23 C28 1.40(2) . ?
C24 H24 0.9500 . ?
C24 C25 1.38(2) . ?
C25 H25 0.9500 . ?
C25 C26 1.39(3) . ?
C26 H26 0.9500 . ?
C26 C27 1.35(2) . ?
C27 H27 0.9500 . ?
C27 C28 1.39(2) . ?
C28 H28 0.9500 . ?
C29 C30 1.25(2) . ?
C29 C31 1.491(18) . ?
C30 C37 1.415(19) . ?
C31 C32 1.383(19) . ?
C31 C36 1.38(2) . ?
C32 H32 0.9500 . ?
C32 C33 1.38(2) . ?
C33 H33 0.9500 . ?
C33 C34 1.38(2) . ?
C34 H34 0.9500 . ?
C34 C35 1.37(2) . ?
C35 H35 0.9500 . ?
C35 C36 1.37(2) . ?
C36 H36 0.9500 . ?
C37 C38 1.38(2) . ?
C37 C42 1.40(2) . ?
C38 H38 0.9500 . ?
C38 C39 1.424(19) . ?
C39 H39 0.9500 . ?
C39 C40 1.44(2) . ?
C40 H40 0.9500 . ?
C40 C41 1.34(2) . ?
C41 H41 0.9500 . ?
C41 C42 1.37(2) . ?
C42 H42 0.9500 . ?

loop_
_geom_torsion_atom_site_label_1
_geom_torsion_atom_site_label_2
_geom_torsion_atom_site_label_3
_geom_torsion_atom_site_label_4
_geom_torsion
_geom_torsion_site_symmetry_1
_geom_torsion_site_symmetry_2
_geom_torsion_site_symmetry_3
_geom_torsion_site_symmetry_4
_geom_torsion_publ_flag
Pt1 C1 C2 C3 98.7(14) . . . . ?
Pt1 C1 C7 Pd1 -23.7(9) . . . . ?
Pt1 C1 C7 C6 -86.4(16) . . . . ?
Pt1 C2 C3 Pt2 -3.2(10) . . . . ?
Pt1 C2 C3 C4 74.4(16) . . . . ?
Pt1 C8 C9 C10 -97.0(15) . . . . ?
Pt1 C8 C14 C13 86.2(16) . . . . ?
Pt1 C9 C10 Pt2 14.0(10) . . . . ?
Pt1 C9 C10 C11 -63.2(17) . . . . ?
Pt1 C15 C16 C23 -146(5) . . . . ?
Pt1 C15 C17 C18 3(2) . . . . ?
Pt1 C15 C17 C22 -179.5(11) . . . . ?
Pt1 C16 C23 C24 -111.0(14) . . . . ?
Pt1 C16 C23 C28 66.1(18) . . . . ?
Pt2 C3 C4 C5 90.8(15) . . . . ?
Pt2 C4 C5 Pd1 15.7(10) . . . . ?
Pt2 C4 C5 C6 85.4(16) . . . . ?
Pt2 C10 C11 C12 -91.5(15) . . . . ?
Pt2 C11 C12 Pd1 -5.8(11) . . . . ?
Pt2 C11 C12 C13 -82.8(16) . . . . ?
Pt2 C29 C30 C37 -176(3) . . . . ?
Pt2 C29 C31 C32 14(2) . . . . ?
Pt2 C29 C31 C36 -167.2(11) . . . . ?
Pt2 C30 C37 C38 28(2) . . . . ?
Pt2 C30 C37 C42 -154.7(12) . . . . ?
Pd1 C5 C6 C7 81.5(15) . . . . ?
Pd1 C6 C7 C1 87.3(15) . . . . ?
Pd1 C12 C13 C14 -91.2(17) . . . . ?
Pd1 C13 C14 Pt1 -22.6(10) . . . . ?
Pd1 C13 C14 C8 -82.6(16) . . . . ?
C1 C2 C3 Pt2 -80.7(15) . . . . ?
C1 C2 C3 C4 -3(2) . . . . ?
C2 C1 C7 Pd1 55.2(16) . . . . ?
C2 C1 C7 C6 -8(2) . . . . ?
C2 C3 C4 Pt2 -94.5(14) . . . . ?
C2 C3 C4 C5 -4(2) . . . . ?
C3 C4 C5 Pd1 -59.8(17) . . . . ?
C3 C4 C5 C6 10(2) . . . . ?
C4 C5 C6 Pd1 -92.7(14) . . . . ?
C4 C5 C6 C7 -11(3) . . . . ?
C5 C6 C7 Pd1 -78.2(14) . . . . ?
C5 C6 C7 C1 9(3) . . . . ?
C7 C1 C2 Pt1 -92.0(14) . . . . ?
C7 C1 C2 C3 7(2) . . . . ?
C8 C9 C10 Pt2 87.0(16) . . . . ?
C8 C9 C10 C11 10(2) . . . . ?
C9 C8 C14 Pt1 -79.9(15) . . . . ?
C9 C8 C14 C13 6(3) . . . . ?
C9 C10 C11 Pt2 91.5(14) . . . . ?
C9 C10 C11 C12 0(2) . . . . ?
C10 C11 C12 Pd1 68.8(17) . . . . ?
C10 C11 C12 C13 -8(2) . . . . ?
C11 C12 C13 Pd1 99.2(14) . . . . ?
C11 C12 C13 C14 8(3) . . . . ?
C12 C13 C14 Pt1 55.6(19) . . . . ?
C12 C13 C14 C8 -4(3) . . . . ?
C14 C8 C9 Pt1 85.6(15) . . . . ?
C14 C8 C9 C10 -11(3) . . . . ?
C15 C16 C23 C24 30(5) . . . . ?
C15 C16 C23 C28 -153(4) . . . . ?
C15 C17 C18 C19 175.8(14) . . . . ?
C15 C17 C22 C21 -175.9(14) . . . . ?
C16 C15 C17 C18 -168(3) . . . . ?
C16 C15 C17 C22 9(4) . . . . ?
C16 C23 C24 C25 178.1(16) . . . . ?
C16 C23 C28 C27 -179.5(14) . . . . ?
C17 C15 C16 Pt1 173(4) . . . . ?
C17 C15 C16 C23 27(7) . . . . ?
C17 C18 C19 C20 2(2) . . . . ?
C18 C17 C22 C21 1(2) . . . . ?
C18 C19 C20 C21 -2(3) . . . . ?
C19 C20 C21 C22 2(3) . . . . ?
C20 C21 C22 C17 -2(3) . . . . ?
C22 C17 C18 C19 -1(2) . . . . ?
C23 C24 C25 C26 1(3) . . . . ?
C24 C23 C28 C27 -2(2) . . . . ?
C24 C25 C26 C27 -1(3) . . . . ?
C25 C26 C27 C28 -1(2) . . . . ?
C26 C27 C28 C23 2(2) . . . . ?
C28 C23 C24 C25 1(3) . . . . ?
C29 C30 C37 C38 -156(3) . . . . ?
C29 C30 C37 C42 21(4) . . . . ?
C29 C31 C32 C33 178.1(14) . . . . ?
C29 C31 C36 C35 -177.3(15) . . . . ?
C30 C29 C31 C32 -176(3) . . . . ?
C30 C29 C31 C36 2(4) . . . . ?
C30 C37 C38 C39 173.8(16) . . . . ?
C30 C37 C42 C41 -177.6(14) . . . . ?
C31 C29 C30 Pt2 -171(4) . . . . ?
C31 C29 C30 C37 12(6) . . . . ?
C31 C32 C33 C34 0(2) . . . . ?
C32 C31 C36 C35 1(2) . . . . ?
C32 C33 C34 C35 -1(2) . . . . ?
C33 C34 C35 C36 2(3) . . . . ?
C34 C35 C36 C31 -2(3) . . . . ?
C36 C31 C32 C33 0(2) . . . . ?
C37 C38 C39 C40 5(3) . . . . ?
C38 C37 C42 C41 0(2) . . . . ?
C38 C39 C40 C41 -3(3) . . . . ?
C39 C40 C41 C42 0(3) . . . . ?
C40 C41 C42 C37 2(2) . . . . ?
C42 C37 C38 C39 -3(3) . . . . ?

loop_
_smtbx_masks_void_nr
_smtbx_masks_void_average_x
_smtbx_masks_void_average_y
_smtbx_masks_void_average_z
_smtbx_masks_void_volume
_smtbx_masks_void_count_electrons
_smtbx_masks_void_content
1 0.000 0.500 0.000 15.3 1.9 ?
